data_2101249
loop_
_publ_author_name
'Mori, Y.'
'Niwa, A.'
'Maeda, K.'

_publ_section_title
;
 Structural study of chromotropic [dibenzofuran]diones by X-ray
 structure analysis and MO calculation
;
_journal_issue 1
_journal_name_full 'Acta Crystallographica Section B'
_journal_page_first 61
_journal_page_last 65
_journal_paper_doi 10.1107/S0108768194003848
_journal_volume 51
_journal_year 1995
_chemical_formula_moiety 'C28 H18 O4,0.5(C6 H6)'
_chemical_formula_sum 'C31 H21 O4'
_chemical_formula_weight 457.5
_space_group_IT_number 2
_space_group_name_Hall '-P 1'
_space_group_name_H-M_alt 'P -1'
_symmetry_cell_setting triclinic
_symmetry_space_group_name_Hall '-P 1'
_symmetry_space_group_name_H-M 'P -1'
_cell_angle_alpha 108.220(10)
_cell_angle_beta 114.420(10)
_cell_angle_gamma 72.350(10)
_cell_formula_units_Z 2
_cell_length_a 10.421(2)
_cell_length_b 12.772(2)
_cell_length_c 10.016(2)
_cell_volume 1129.4(4)
_diffrn_radiation_type Cu
_diffrn_radiation_wavelength 1.54184
_exptl_absorpt_coefficient_mu 0.67
_exptl_crystal_density_diffrn 1.345
_exptl_crystal_F_000 478
_cod_data_source_file as0665.cif
_cod_data_source_block as0665a
_cod_database_code 2101249

loop_
_space_group_symop_id
_space_group_symop_operation_xyz
1 x,y,z
2 -x,-y,-z

loop_
_atom_site_label
_atom_site_fract_x
_atom_site_fract_y
_atom_site_fract_z
O(1) .5184(3) .8778(2) .0219(3)
C(2) .4579(4) .8353(3) -.1288(4)
C(3) .3332(3) .7797(3) -.1570(4)
C(4) .3241(3) .8147(3) -.0023(4)
C(5) .2302(4) .8048(3) .0564(4)
C(6) .2536(4) .8447(3) .2081(4)
C(7) .3695(4) .8951(3) .3021(5)
C(8) .4629(5) .9076(3) .2456(4)
C(9) .4373(4) .8674(3) .0954(4)
O(10) .4995(3) .8451(2) -.2163(3)
C(11) .3801(4) .6500(3) -.2042(4)
C(12) .3340(5) .5804(3) -.1612(5)
C(13) .3754(6) .4641(4) -.1985(6)
C(14) .4658(7) .4182(5) -.2777(7)
C(15) .5153(6) .4848(5) -.3194(7)
C(16) .4725(5) .6026(4) -.2839(6)
O(1') .2013(3) .9190(2) -.4587(3)
C(2') .2195(4) .8175(4) -.4248(4)
C(3') .1947(4) .8364(3) -.2777(4)
C(4') .1726(4) .9646(3) -.2299(4)
C(5') .1533(4) 1.0417(3) -.1044(4)
C(6') .1330(4) 1.1561(3) -.0971(5)
C(7') .1338(5) 1.1918(4) -.2136(6)
C(8') .1562(4) 1.1171(4) -.3374(6)
C(9') .1754(4) 1.0036(3) -.3412(4)
O(10') .2466(3) .7316(3) -.5094(3)
C(11') .0589(4) .7918(3) -.3151(4)
C(12') -.0505(4) .8562(3) -.2623(4)
C(13') -.1749(4) .8181(4) -.3011(5)
C(14') -.1924(5) .7156(4) -.3958(5)
C(15') -.0865(5) .6508(3) -.4500(5)
C(16') .0393(4) .6868(3) -.4107(4)
C(33A) 1.0861(16) .5093(2) .1566(16)
C(34A) .9811(12) .4460(9) .0816(3)
C(35A) .8877(12) .4461(10) -.0627(13)
C(33B) 1.1398(12) .5116(10) .0237(13)
C(34B) 1.1106(4) .4805(11) .1286(15)
C(35B) .9604(15) .4792(11) .1163(15)
H(5) .152(4) .770(3) -.006(4)
H(6) .186(4) .839(3) .255(4)
H(7) .390(4) .923(3) .419(5)
H(8) .536(5) .945(4) .309(5)
H(12) .271(5) .609(4) -.098(5)
H(13) .321(7) .409(5) -.167(7)
H(14) .499(6) .343(5) -.291(6)
H(15) .583(7) .466(5) -.378(6)
H(16) .520(5) .658(4) -.294(5)
H(5') .146(4) 1.021(3) -.020(4)
H(6') .123(4) 1.231(3) -.006(4)
H(7') .112(5) 1.283(4) -.206(5)
H(8') .155(5) 1.137(4) -.422(5)
H(12') -.041(4) .930(3) -.195(4)
H(13') -.242(5) .857(4) -.255(5)
H(14') -.268(5) .688(3) -.416(4)
H(15') -.101(5) .583(4) -.520(5)
H(16') .111(4) .646(3) -.460(4)

loop_
_geom_angle_atom_site_label_1
_geom_angle_atom_site_label_2
_geom_angle_atom_site_label_3
_geom_angle
C(2) O(1) C(9) 108.9(3)
O(1) C(2) C(3) 109.6(3)
O(1) C(2) O(10) 121.3(4)
C(3) C(2) O(10) 129.2(4)
C(2) C(3) C(4) 100.4(3)
C(2) C(3) C(11) 108.7(3)
C(2) C(3) C(3') 106.6(3)
C(4) C(3) C(11) 111.5(3)
C(4) C(3) C(3') 112.9(3)
C(11) C(3) C(3') 115.4(3)
C(3) C(4) C(5) 133.9(4)
C(3) C(4) C(9) 108.5(3)
C(5) C(4) C(9) 117.6(4)
C(4) C(5) C(6) 119.8(4)
C(5) C(6) C(7) 120.7(4)
C(6) C(7) C(8) 120.5(4)
C(7) C(8) C(9) 117.6(4)
O(1) C(9) C(4) 112.0(3)
O(1) C(9) C(8) 124.0(4)
C(4) C(9) C(8) 123.9(4)
C(2') O(1') C(9') 107.5(3)
O(1') C(2') C(3') 110.8(4)
O(1') C(2') O(10') 119.6(4)
C(3') C(2') O(10') 129.6(4)
C(2') C(3') C(4') 100.0(3)
C(2') C(3') C(11') 108.1(3)
C(3) C(3') C(2') 111.3(3)
C(4') C(3') C(11') 113.1(3)
C(3) C(3') C(4') 110.6(3)
C(3) C(3') C(11') 112.9(3)
C(3') C(4') C(5') 133.7(4)
C(3') C(4') C(9') 107.9(3)
C(5') C(4') C(9') 118.4(4)
C(4') C(5') C(6') 119.1(4)
C(5') C(6') C(7') 120.5(5)
C(6') C(7') C(8') 121.5(5)
C(7') C(8') C(9') 116.4(5)
O(1') C(9') C(4') 113.5(4)
O(1') C(9') C(8') 122.4(4)
C(4') C(9') C(8') 124.0(4)
C(3) C(11) C(12) 119.7(4)
C(3) C(11) C(16) 121.5(4)
C(12) C(11) C(16) 118.7(4)
C(11) C(12) C(13) 121.7(5)
C(12) C(13) C(14) 119.1(6)
C(13) C(14) C(15) 120.6(7)
C(14) C(15) C(16) 120.7(6)
C(11) C(16) C(15) 119.1(5)
C(3') C(11') C(12') 121.6(3)
C(3') C(11') C(16') 120.7(3)
C(12') C(11') C(16') 117.7(4)
C(11') C(12') C(13') 121.5(4)
C(12') C(13') C(14') 119.8(5)
C(13') C(14') C(15') 119.8(5)
C(14') C(15') C(16') 121.2(5)
C(11') C(16') C(15') 120.0(4)
C(4) C(5) H(5) 120(3)
C(6) C(5) H(5) 120(3)
C(5) C(6) H(6) 122(2)
C(7) C(6) H(6) 118(2)
C(6) C(7) H(7) 121(3)
C(8) C(7) H(7) 119(3)
C(7) C(8) H(8) 119(3)
C(9) C(8) H(8) 123(3)
C(11) C(12) H(12) 123(3)
C(13) C(12) H(12) 115(3)
C(12) C(13) H(13) 117(3)
C(14) C(13) H(13) 123(3)
C(13) C(14) H(14) 117(4)
C(15) C(14) H(14) 122(4)
C(14) C(15) H(15) 132(4)
C(16) C(15) H(15) 107(4)
C(11) C(16) H(16) 115(3)
C(15) C(16) H(16) 124(3)
C(34A) C(33A) C(35A') 113.3(4)
C(33A) C(34A) C(35A) 124.4(13)
C(34A) C(35A) C(33A) 120.7(13)
C(4') C(5') H(5') 124(2)
C(6') C(5') H(5') 117(2)
C(5') C(6') H(6') 132(2)
C(7') C(6') H(6') 108(2)
C(6') C(7') H(7') 118(3)
C(8') C(7') H(7') 120(3)
C(7') C(8') H(8') 125(3)
C(9') C(8') H(8') 118(3)
C(11') C(12') H(12') 120(3)
C(13') C(12') H(12') 118(3)
C(12') C(13') H(13') 121(3)
C(14') C(13') H(13') 119(3)
C(13') C(14') H(14') 121(3)
C(15') C(14') H(14') 119(3)
C(14') C(15') H(15') 120(3)
C(16') C(15') H(15') 119(3)
C(11') C(16') H(16') 118(3)
C(15') C(16') H(16') 122(3)
C(34B) C(33B) C(35B') 122.3(13)
C(33B) C(34B C(35B) 124.2(13)
C(34B) C(35B) C(33B') 112.2(13)

loop_
_geom_bond_atom_site_label_1
_geom_bond_atom_site_label_2
_geom_bond_distance
O(1) C(2) 1.369(5)
O(1) C(9) 1.385(5)
C(2) C(3) 1.549(6)
C(2) O(10) 1.178(6)
C(3) C(4) 1.506(5)
C(3) C(11) 1.553(6)
C(3) C(3') 1.596(5)
C(4) C(5) 1.385(6)
C(4) C(9) 1.382(6)
C(5) C(6) 1.381(6)
C(6) C(7) 1.381(6)
C(7) C(8) 1.379(7)
C(8) C(9) 1.364(6)
O(1') C(2') 1.380(6)
O(1') C(9') 1.381(5)
C(2') C(3') 1.533(6)
C(2') O(10') 1.193(6)
C(3') C(4') 1.526(5)
C(3') C(11') 1.544(5)
C(4') C(5') 1.377(6)
C(4') C(9') 1.371(6)
C(5') C(6') 1.394(7)
C(6') C(7') 1.385(8)
C(7') C(8') 1.364(8)
C(8') C(9') 1.393(7)
C(11) C(12) 1.371(7)
C(11) C(16) 1.381(7)
C(12) C(13) 1.388(8)
C(13) C(14) 1.360(9)
C(14) C(15) 1.354(10)
C(15) C(16) 1.405(9)
C(11') C(12') 1.382(6)
C(11') C(16') 1.397(6)
C(12') C(13') 1.384(6)
C(13') C(14') 1.365(7)
C(14') C(15') 1.362(7)
C(15') C(16') 1.382(7)
C(5) H(5) .94(4)
C(6) H(6) 1.02(4)
C(7) H(7) 1.06(5)
C(8) H(8) .91(5)
C(12) H(12) 1.01(5)
C(13) H(13) 1.20(7)
C(14) H(14) .90(7)
C(15) H(15) 1.03(7)
C(16) H(16) 1.03(6)
C(33A) C(34A) 1.37(2)
C(34A) C(35A) 1.369(18)
C(33A) C(35A') 1.39(2)
C(5') H(5') 1.00(4)
C(6') H(6') 1.11(4)
C(7') H(7') 1.11(6)
C(8') H(8') .96(5)
C(12') H(12') .98(4)
C(13') H(13') .93(5)
C(14') H(14') .88(5)
C(15') H(15') .93(5)
C(16') H(16') .99(4)
C(33B) C(34B) 1.397(19)
C(34B) C(35B) 1.52(2)
C(34B) C(35B) 1.38(2)
